data_1513552
loop_
_publ_author_name
'Li, Wenbo'
'Zhang, Junliang'

_publ_section_title
;
 Phosphine-mediated regio- and stereoselective hydrocarboxylation of
 enynes.
;
_journal_issue 1
_journal_name_full 'Organic letters'
_journal_page_first 162
_journal_page_last 165
_journal_paper_doi 10.1021/ol4031556
_journal_volume 16
_journal_year 2014
_chemical_formula_sum 'C21 H17 N O3'
_chemical_formula_weight 331.36
_chemical_name_systematic
; 
 ? 
;
_space_group_IT_number 14
_symmetry_cell_setting monoclinic
_symmetry_space_group_name_Hall '-P 2yn'
_symmetry_space_group_name_H-M 'P 1 21/n 1'
_atom_sites_solution_hydrogens geom
_atom_sites_solution_primary direct
_atom_sites_solution_secondary difmap
_audit_creation_method SHELXL-97
_cell_angle_alpha 90.00
_cell_angle_beta 96.722(6)
_cell_angle_gamma 90.00
_cell_formula_units_Z 4
_cell_length_a 11.033(2)
_cell_length_b 7.4849(13)
_cell_length_c 21.792(4)
_cell_measurement_temperature 296(2)
_cell_volume 1787.2(6)
_computing_structure_refinement 'SHELXL-97 (Sheldrick, 2008)'
_computing_structure_solution 'SHELXS-97 (Sheldrick, 2008)'
_diffrn_ambient_temperature 296(2)
_diffrn_measured_fraction_theta_full 0.999
_diffrn_measured_fraction_theta_max 0.999
_diffrn_radiation_monochromator graphite
_diffrn_radiation_source 'fine-focus sealed tube'
_diffrn_radiation_type MoK\a
_diffrn_radiation_wavelength 0.71073
_diffrn_reflns_av_R_equivalents 0.0370
_diffrn_reflns_av_sigmaI/netI 0.0244
_diffrn_reflns_limit_h_max 13
_diffrn_reflns_limit_h_min -13
_diffrn_reflns_limit_k_max 8
_diffrn_reflns_limit_k_min -8
_diffrn_reflns_limit_l_max 25
_diffrn_reflns_limit_l_min -25
_diffrn_reflns_number 20146
_diffrn_reflns_theta_full 25.01
_diffrn_reflns_theta_max 25.01
_diffrn_reflns_theta_min 1.98
_exptl_absorpt_coefficient_mu 0.083
_exptl_absorpt_correction_T_max 0.9902
_exptl_absorpt_correction_T_min 0.9661
_exptl_absorpt_correction_type multi-scan
_exptl_crystal_colour colorless
_exptl_crystal_density_diffrn 1.231
_exptl_crystal_density_method 'not measured'
_exptl_crystal_description block
_exptl_crystal_F_000 696
_exptl_crystal_size_max 0.42
_exptl_crystal_size_mid 0.37
_exptl_crystal_size_min 0.12
_refine_diff_density_max 0.164
_refine_diff_density_min -0.127
_refine_diff_density_rms 0.028
_refine_ls_extinction_method none
_refine_ls_goodness_of_fit_ref 1.025
_refine_ls_hydrogen_treatment constr
_refine_ls_matrix_type full
_refine_ls_number_parameters 226
_refine_ls_number_reflns 3140
_refine_ls_number_restraints 0
_refine_ls_restrained_S_all 1.025
_refine_ls_R_factor_all 0.0688
_refine_ls_R_factor_gt 0.0425
_refine_ls_shift/su_max 0.000
_refine_ls_shift/su_mean 0.000
_refine_ls_structure_factor_coef Fsqd
_refine_ls_weighting_details 'calc w=1/[\s^2^(Fo^2^)+(0.0501P)^2^+0.4291P] where P=(Fo^2^+2Fc^2^)/3'
_refine_ls_weighting_scheme calc
_refine_ls_wR_factor_gt 0.1046
_refine_ls_wR_factor_ref 0.1229
_reflns_number_gt 2147
_reflns_number_total 3140
_reflns_threshold_expression >2sigma(I)
_cod_data_source_file ol4031556_si_002.cif
_cod_data_source_block z
_cod_depositor_comments
;
The following automatic conversions were performed:

'_symmetry_cell_setting' value 'Monoclinic' changed to 'monoclinic'
according to
/usr/data/users/saulius/automatic-downloads/current/ACS/lib/dictionaries/cif_core.dic
dictionary named 'cif_core.dic' version 2.4.2 from 2011-04-26.

Automatic conversion script
Id: cif_fix_values 2281 2013-09-26 08:29:07Z andrius 
;
_cod_original_cell_volume 1787.3(5)
_cod_original_sg_symbol_H-M P2(1)/n
_cod_database_code 1513552

loop_
_symmetry_equiv_pos_as_xyz
'x, y, z'
'-x+1/2, y+1/2, -z+1/2'
'-x, -y, -z'
'x-1/2, -y-1/2, z-1/2'

loop_
_atom_site_label
_atom_site_type_symbol
_atom_site_fract_x
_atom_site_fract_y
_atom_site_fract_z
_atom_site_U_iso_or_equiv
_atom_site_adp_type
_atom_site_occupancy
_atom_site_symmetry_multiplicity
_atom_site_calc_flag
_atom_site_refinement_flags
O1 O 0.08998(13) 0.4844(2) -0.07712(8) 0.0921(5) Uani 1 1 d .
O2 O 0.38093(13) 0.5109(2) 0.07293(6) 0.0762(4) Uani 1 1 d .
O3 O 0.38898(10) 0.80206(16) 0.05171(5) 0.0564(3) Uani 1 1 d .
N1 N 0.1717(2) 1.4488(3) 0.21228(11) 0.1159(8) Uani 1 1 d .
C1 C 0.2555(2) 0.8572(3) -0.14709(10) 0.0880(7) Uani 1 1 d .
H1A H 0.1926 0.8704 -0.1225 0.106 Uiso 1 1 calc R
C2 C 0.2305(4) 0.8633(5) -0.21009(14) 0.1309(12) Uani 1 1 d .
H2A H 0.1506 0.8797 -0.2280 0.157 Uiso 1 1 calc R
C3 C 0.3225(5) 0.8456(5) -0.24698(14) 0.1407(14) Uani 1 1 d .
H3A H 0.3046 0.8499 -0.2897 0.169 Uiso 1 1 calc R
C4 C 0.4401(4) 0.8216(4) -0.22101(13) 0.1112(10) Uani 1 1 d .
H4A H 0.5024 0.8097 -0.2460 0.133 Uiso 1 1 calc R
C5 C 0.4657(2) 0.8153(3) -0.15796(10) 0.0804(7) Uani 1 1 d .
H5A H 0.5460 0.8000 -0.1404 0.096 Uiso 1 1 calc R
C6 C 0.37410(19) 0.8314(2) -0.11983(9) 0.0613(5) Uani 1 1 d .
C7 C 0.40732(16) 0.8249(2) -0.05310(8) 0.0555(5) Uani 1 1 d .
H7A H 0.4857 0.8638 -0.0389 0.067 Uiso 1 1 calc R
C8 C 0.34023(15) 0.7710(2) -0.01038(8) 0.0495(4) Uani 1 1 d .
C9 C 0.21656(16) 0.6897(2) -0.01839(8) 0.0512(4) Uani 1 1 d .
C10 C 0.12668(16) 0.7429(3) 0.01321(9) 0.0580(5) Uani 1 1 d .
H10A H 0.0553 0.6757 0.0083 0.070 Uiso 1 1 calc R
C11 C 0.12912(15) 0.8967(2) 0.05501(9) 0.0547(5) Uani 1 1 d .
C12 C 0.16893(19) 1.0621(3) 0.03785(10) 0.0675(5) Uani 1 1 d .
H12A H 0.1917 1.0777 -0.0016 0.081 Uiso 1 1 calc R
C13 C 0.1755(2) 1.2040(3) 0.07804(10) 0.0708(6) Uani 1 1 d .
H13A H 0.2015 1.3149 0.0655 0.085 Uiso 1 1 calc R
C14 C 0.14391(18) 1.1828(3) 0.13660(10) 0.0655(5) Uani 1 1 d .
C15 C 0.1013(2) 1.0189(3) 0.15392(11) 0.0822(7) Uani 1 1 d .
H15A H 0.0788 1.0036 0.1934 0.099 Uiso 1 1 calc R
C16 C 0.0921(2) 0.8786(3) 0.11297(11) 0.0756(6) Uani 1 1 d .
H16A H 0.0605 0.7700 0.1245 0.091 Uiso 1 1 calc R
C17 C 0.19378(18) 0.5264(3) -0.05863(9) 0.0612(5) Uani 1 1 d .
C18 C 0.2988(2) 0.4156(3) -0.07303(10) 0.0723(6) Uani 1 1 d .
H18A H 0.2695 0.3175 -0.0990 0.108 Uiso 1 1 calc R
H18B H 0.3416 0.3704 -0.0353 0.108 Uiso 1 1 calc R
H18C H 0.3531 0.4874 -0.0940 0.108 Uiso 1 1 calc R
C19 C 0.39903(17) 0.6607(3) 0.09076(9) 0.0592(5) Uani 1 1 d .
C20 C 0.4344(2) 0.7164(3) 0.15562(9) 0.0863(7) Uani 1 1 d .
H20A H 0.4410 0.6130 0.1818 0.129 Uiso 1 1 calc R
H20B H 0.3736 0.7957 0.1683 0.129 Uiso 1 1 calc R
H20C H 0.5117 0.7768 0.1588 0.129 Uiso 1 1 calc R
C21 C 0.1577(2) 1.3303(3) 0.17896(11) 0.0847(7) Uani 1 1 d .

loop_
_atom_site_aniso_label
_atom_site_aniso_U_11
_atom_site_aniso_U_22
_atom_site_aniso_U_33
_atom_site_aniso_U_23
_atom_site_aniso_U_13
_atom_site_aniso_U_12
O1 0.0690(10) 0.1004(12) 0.1066(13) -0.0371(10) 0.0094(9) -0.0339(9)
O2 0.0919(11) 0.0613(9) 0.0719(10) 0.0069(7) -0.0049(8) -0.0065(8)
O3 0.0590(7) 0.0593(8) 0.0495(7) -0.0002(6) 0.0006(6) -0.0135(6)
N1 0.156(2) 0.0925(17) 0.1020(17) -0.0326(14) 0.0279(16) -0.0116(15)
C1 0.0940(17) 0.1031(19) 0.0638(14) 0.0150(13) -0.0040(12) 0.0035(14)
C2 0.149(3) 0.165(3) 0.0703(19) 0.019(2) -0.0234(19) 0.014(2)
C3 0.222(4) 0.139(3) 0.0560(18) 0.0120(18) -0.003(3) 0.003(3)
C4 0.178(3) 0.095(2) 0.0678(18) 0.0083(15) 0.044(2) -0.010(2)
C5 0.1030(17) 0.0754(15) 0.0668(14) 0.0081(12) 0.0269(13) -0.0124(13)
C6 0.0769(13) 0.0535(11) 0.0535(11) 0.0064(9) 0.0083(10) -0.0127(10)
C7 0.0533(10) 0.0549(11) 0.0580(11) 0.0024(9) 0.0052(9) -0.0129(8)
C8 0.0510(10) 0.0486(10) 0.0479(10) 0.0004(8) 0.0012(8) -0.0080(8)
C9 0.0502(10) 0.0505(10) 0.0524(10) 0.0001(8) 0.0042(8) -0.0098(8)
C10 0.0487(10) 0.0563(11) 0.0683(12) -0.0029(10) 0.0046(9) -0.0111(8)
C11 0.0471(9) 0.0540(11) 0.0638(12) -0.0009(9) 0.0097(8) -0.0032(8)
C12 0.0826(14) 0.0597(13) 0.0619(13) 0.0004(10) 0.0162(10) -0.0056(10)
C13 0.0843(15) 0.0524(12) 0.0768(15) 0.0006(11) 0.0148(11) -0.0073(10)
C14 0.0669(12) 0.0623(13) 0.0681(14) -0.0086(11) 0.0107(10) 0.0007(10)
C15 0.1041(17) 0.0751(16) 0.0734(15) -0.0053(12) 0.0356(13) -0.0108(13)
C16 0.0875(15) 0.0616(13) 0.0830(15) -0.0029(12) 0.0322(12) -0.0151(11)
C17 0.0640(12) 0.0619(12) 0.0580(12) -0.0050(9) 0.0088(9) -0.0193(10)
C18 0.0841(14) 0.0632(13) 0.0707(13) -0.0149(11) 0.0133(11) -0.0070(11)
C19 0.0549(11) 0.0670(14) 0.0550(12) 0.0045(10) 0.0041(9) -0.0062(9)
C20 0.1055(18) 0.0987(18) 0.0521(12) 0.0006(12) -0.0017(12) -0.0078(14)
C21 0.0995(18) 0.0757(16) 0.0812(16) -0.0124(14) 0.0195(13) -0.0036(13)

loop_
_atom_type_symbol
_atom_type_description
_atom_type_scat_dispersion_real
_atom_type_scat_dispersion_imag
_atom_type_scat_source
C C 0.0033 0.0016 'International Tables Vol C Tables 4.2.6.8 and 6.1.1.4'
H H 0.0000 0.0000 'International Tables Vol C Tables 4.2.6.8 and 6.1.1.4'
N N 0.0061 0.0033 'International Tables Vol C Tables 4.2.6.8 and 6.1.1.4'
O O 0.0106 0.0060 'International Tables Vol C Tables 4.2.6.8 and 6.1.1.4'

loop_
_geom_angle_atom_site_label_1
_geom_angle_atom_site_label_2
_geom_angle_atom_site_label_3
_geom_angle
C19 O3 C8 117.80(14)
C2 C1 C6 120.2(3)
C2 C1 H1A 119.9
C6 C1 H1A 119.9
C1 C2 C3 120.6(3)
C1 C2 H2A 119.7
C3 C2 H2A 119.7
C4 C3 C2 120.1(3)
C4 C3 H3A 120.0
C2 C3 H3A 120.0
C3 C4 C5 119.6(3)
C3 C4 H4A 120.2
C5 C4 H4A 120.2
C4 C5 C6 121.2(3)
C4 C5 H5A 119.4
C6 C5 H5A 119.4
C1 C6 C5 118.2(2)
C1 C6 C7 123.1(2)
C5 C6 C7 118.61(19)
C8 C7 C6 128.15(17)
C8 C7 H7A 115.9
C6 C7 H7A 115.9
C7 C8 O3 116.27(15)
C7 C8 C9 128.77(16)
O3 C8 C9 114.87(14)
C10 C9 C8 123.07(16)
C10 C9 C17 117.33(16)
C8 C9 C17 119.25(16)
C9 C10 C11 126.50(16)
C9 C10 H10A 116.7
C11 C10 H10A 116.7
C16 C11 C12 118.33(18)
C16 C11 C10 120.37(18)
C12 C11 C10 121.30(17)
C13 C12 C11 121.06(19)
C13 C12 H12A 119.5
C11 C12 H12A 119.5
C14 C13 C12 120.27(19)
C14 C13 H13A 119.9
C12 C13 H13A 119.9
C13 C14 C15 119.25(19)
C13 C14 C21 119.4(2)
C15 C14 C21 121.4(2)
C16 C15 C14 120.2(2)
C16 C15 H15A 119.9
C14 C15 H15A 119.9
C15 C16 C11 120.8(2)
C15 C16 H16A 119.6
C11 C16 H16A 119.6
O1 C17 C18 121.01(18)
O1 C17 C9 119.40(18)
C18 C17 C9 119.55(16)
C17 C18 H18A 109.5
C17 C18 H18B 109.5
H18A C18 H18B 109.5
C17 C18 H18C 109.5
H18A C18 H18C 109.5
H18B C18 H18C 109.5
O2 C19 O3 122.02(17)
O2 C19 C20 126.1(2)
O3 C19 C20 111.88(18)
C19 C20 H20A 109.5
C19 C20 H20B 109.5
H20A C20 H20B 109.5
C19 C20 H20C 109.5
H20A C20 H20C 109.5
H20B C20 H20C 109.5
N1 C21 C14 178.2(3)

loop_
_geom_bond_atom_site_label_1
_geom_bond_atom_site_label_2
_geom_bond_distance
O1 C17 1.210(2)
O2 C19 1.196(2)
O3 C19 1.354(2)
O3 C8 1.416(2)
N1 C21 1.145(3)
C1 C2 1.369(4)
C1 C6 1.386(3)
C1 H1A 0.9300
C2 C3 1.372(5)
C2 H2A 0.9300
C3 C4 1.366(5)
C3 H3A 0.9300
C4 C5 1.371(4)
C4 H4A 0.9300
C5 C6 1.387(3)
C5 H5A 0.9300
C6 C7 1.458(3)
C7 C8 1.319(2)
C7 H7A 0.9300
C8 C9 1.486(2)
C9 C10 1.333(2)
C9 C17 1.508(3)
C10 C11 1.466(3)
C10 H10A 0.9300
C11 C16 1.379(3)
C11 C12 1.379(3)
C12 C13 1.373(3)
C12 H12A 0.9300
C13 C14 1.371(3)
C13 H13A 0.9300
C14 C15 1.382(3)
C14 C21 1.436(3)
C15 C16 1.374(3)
C15 H15A 0.9300
C16 H16A 0.9300
C17 C18 1.488(3)
C18 H18A 0.9600
C18 H18B 0.9600
C18 H18C 0.9600
C19 C20 1.482(3)
C20 H20A 0.9600
C20 H20B 0.9600
C20 H20C 0.9600

loop_
_geom_torsion_atom_site_label_1
_geom_torsion_atom_site_label_2
_geom_torsion_atom_site_label_3
_geom_torsion_atom_site_label_4
_geom_torsion
C6 C1 C2 C3 -0.6(5)
C1 C2 C3 C4 0.0(6)
C2 C3 C4 C5 0.0(5)
C3 C4 C5 C6 0.5(4)
C2 C1 C6 C5 1.1(4)
C2 C1 C6 C7 179.5(2)
C4 C5 C6 C1 -1.1(3)
C4 C5 C6 C7 -179.5(2)
C1 C6 C7 C8 29.7(3)
C5 C6 C7 C8 -152.0(2)
C6 C7 C8 O3 -171.49(17)
C6 C7 C8 C9 5.0(3)
C19 O3 C8 C7 -125.88(18)
C19 O3 C8 C9 57.1(2)
C7 C8 C9 C10 -132.9(2)
O3 C8 C9 C10 43.7(2)
C7 C8 C9 C17 54.1(3)
O3 C8 C9 C17 -129.37(17)
C8 C9 C10 C11 6.6(3)
C17 C9 C10 C11 179.79(18)
C9 C10 C11 C16 -131.7(2)
C9 C10 C11 C12 47.9(3)
C16 C11 C12 C13 2.1(3)
C10 C11 C12 C13 -177.45(18)
C11 C12 C13 C14 0.9(3)
C12 C13 C14 C15 -2.3(3)
C12 C13 C14 C21 176.7(2)
C13 C14 C15 C16 0.7(3)
C21 C14 C15 C16 -178.2(2)
C14 C15 C16 C11 2.4(4)
C12 C11 C16 C15 -3.7(3)
C10 C11 C16 C15 175.8(2)
C10 C9 C17 O1 23.8(3)
C8 C9 C17 O1 -162.77(19)
C10 C9 C17 C18 -153.90(19)
C8 C9 C17 C18 19.5(3)
C8 O3 C19 O2 8.3(3)
C8 O3 C19 C20 -171.86(16)
C13 C14 C21 N1 -46(10)
C15 C14 C21 N1 133(9)
